data_4026141
loop_
_publ_author_name
'Marco Blangetti'
'Gianluca Croce'
'Annamaria Deagostino'
'Eleonora Mussano'
'Cristina Prandi'
'Paolo Venturello'

_publ_contact_author_address
;Dipartimento di Chimica Generale e Chimica Organica, Universit\`a di Torino,
Corso Massimo D?Azeglio, 48, I-10125 Torino, Italy
;
_publ_contact_author_email cristina.prandi@unito.it
_publ_contact_author_name 'Cristina Prandi'
_publ_section_title
;
 Asymmetric Synthesis of Ethoxydienamines in Superbasic Medium Mediated by
 Chiral Sulfinyl Group
;
_journal_name_full 'Journal of Organic Chemistry'
_journal_page_first 1814
_journal_page_last 1820
_journal_paper_doi 10.1021/jo1024943
_journal_volume 76
_journal_year 2011
_chemical_formula_sum 'C18 H24 N O2 S'
_chemical_name_systematic
;
 ?
;
_space_group_IT_number 19
_symmetry_cell_setting orthorhombic
_symmetry_space_group_name_Hall 'P 2ac 2ab'
_symmetry_space_group_name_H-M 'P 21 21 21'
_atom_sites_solution_hydrogens geom
_atom_sites_solution_primary direct
_atom_sites_solution_secondary difmap
_audit_creation_method SHELXL-97
_cell_angle_alpha 90.00
_cell_angle_beta 90.00
_cell_angle_gamma 90.00
_cell_formula_units_Z 4
_cell_length_a 8.0114(12)
_cell_length_b 12.5034(14)
_cell_length_c 18.835(2)
_cell_measurement_temperature 293(2)
_cell_volume 1886.7(4)
_computing_cell_refinement 'CrysAlis RED 1.171.26 (OXford Diffraction)'
_computing_data_collection 'CrysAlis CCD 1.171.26 (OXford Diffraction)'
_computing_data_reduction 'CrysAlis RED 1.171.26 (OXford Diffraction)'
_computing_molecular_graphics 'ORTEP3 for Windows  (Farrugia, L. J., 1997) '
_computing_structure_refinement 'SHELXL-97 (Sheldrick, 2007)'
_computing_structure_solution 'Sir2008 (Burla, 2007)'
_diffrn_ambient_temperature 293(2)
_diffrn_measured_fraction_theta_full 0.956
_diffrn_measured_fraction_theta_max 0.956
_diffrn_radiation_monochromator graphite
_diffrn_radiation_source 'fine-focus sealed tube'
_diffrn_radiation_type MoK\a
_diffrn_radiation_wavelength 0.71073
_diffrn_reflns_av_R_equivalents 0.3910
_diffrn_reflns_av_sigmaI/netI 0.2910
_diffrn_reflns_limit_h_max 11
_diffrn_reflns_limit_h_min -11
_diffrn_reflns_limit_k_max 18
_diffrn_reflns_limit_k_min -18
_diffrn_reflns_limit_l_max 27
_diffrn_reflns_limit_l_min -27
_diffrn_reflns_number 57507
_diffrn_reflns_theta_full 31.91
_diffrn_reflns_theta_max 31.91
_diffrn_reflns_theta_min 4.43
_exptl_absorpt_coefficient_mu 0.309
_exptl_crystal_density_diffrn 1.452
_exptl_crystal_F_000 864
_refine_diff_density_max 0.174
_refine_diff_density_min -0.120
_refine_diff_density_rms 0.030
_refine_ls_abs_structure_details 'Flack H D (1983), Acta Cryst. A39, 876-881'
_refine_ls_abs_structure_Flack -0.20(15)
_refine_ls_extinction_method none
_refine_ls_goodness_of_fit_ref 0.933
_refine_ls_hydrogen_treatment mixed
_refine_ls_matrix_type full
_refine_ls_number_parameters 207
_refine_ls_number_reflns 6116
_refine_ls_number_restraints 0
_refine_ls_restrained_S_all 0.933
_refine_ls_R_factor_all 0.3301
_refine_ls_R_factor_gt 0.0926
_refine_ls_shift/su_max 0.135
_refine_ls_shift/su_mean 0.006
_refine_ls_structure_factor_coef Fsqd
_refine_ls_weighting_details 'calc w=1/[\s^2^(Fo^2^)+(0.0604P)^2^+0.0000P] where P=(Fo^2^+2Fc^2^)/3'
_refine_ls_weighting_scheme calc
_refine_ls_wR_factor_gt 0.1405
_refine_ls_wR_factor_ref 0.2070
_reflns_number_gt 1743
_reflns_number_total 6116
_reflns_threshold_expression >2sigma(I)
_cod_data_source_file jo1024943_si_003.cif
_cod_data_source_block mar1abs
_cod_original_formula_sum 'C18 H24 N1 O2 S1'
_cod_database_code 4026141

loop_
_symmetry_equiv_pos_as_xyz
'x, y, z'
'-x+1/2, -y, z+1/2'
'-x, y+1/2, -z+1/2'
'x+1/2, -y+1/2, -z'

loop_
_atom_site_label
_atom_site_type_symbol
_atom_site_fract_x
_atom_site_fract_y
_atom_site_fract_z
_atom_site_U_iso_or_equiv
_atom_site_adp_type
_atom_site_occupancy
_atom_site_symmetry_multiplicity
_atom_site_calc_flag
_atom_site_refinement_flags
C10 C 1.0217(7) 1.0203(4) 1.1216(3) 0.0879(17) Uani 1 1 d .
H10 H 1.0737 0.9970 1.1630 0.106 Uiso 1 1 calc R
C11 C 1.0763(8) 1.1188(5) 1.0939(3) 0.0957(17) Uani 1 1 d .
H11 H 1.0339 1.1422 1.0506 0.115 Uiso 1 1 calc R
O2 O 0.8589(4) 0.8605(3) 1.12298(17) 0.0894(11) Uani 1 1 d .
C13 C 0.9798(8) 0.8099(4) 1.1675(3) 0.104(2) Uani 1 1 d .
C12 C 1.1858(8) 1.1789(5) 1.1276(4) 0.126(2) Uani 1 1 d .
H12A H 1.2291 1.1564 1.1710 0.151 Uiso 1 1 calc R
H12B H 1.2197 1.2437 1.1082 0.151 Uiso 1 1 calc R
C20 C 0.6273(7) 1.0313(3) 1.0442(2) 0.0724(14) Uani 1 1 d .
C22 C 0.5462(8) 1.0557(5) 0.9736(3) 0.110(2) Uani 1 1 d .
H22A H 0.5288 0.9903 0.9479 0.165 Uiso 1 1 calc R
H22B H 0.6175 1.1021 0.9465 0.165 Uiso 1 1 calc R
H22C H 0.4408 1.0903 0.9814 0.165 Uiso 1 1 calc R
C21 C 0.6533(8) 1.1355(4) 1.0832(3) 0.120(2) Uani 1 1 d .
H21A H 0.7069 1.1218 1.1278 0.180 Uiso 1 1 calc R
H21B H 0.5473 1.1691 1.0913 0.180 Uiso 1 1 calc R
H21C H 0.7223 1.1819 1.0551 0.180 Uiso 1 1 calc R
C23 C 0.5158(8) 0.9596(5) 1.0869(4) 0.124(2) Uani 1 1 d .
H23A H 0.5003 0.8932 1.0621 0.187 Uiso 1 1 calc R
H23B H 0.4096 0.9937 1.0936 0.187 Uiso 1 1 calc R
H23C H 0.5661 0.9459 1.1322 0.187 Uiso 1 1 calc R
C14 C 0.9228(9) 0.6969(5) 1.1732(3) 0.129(2) Uani 1 1 d .
H14A H 0.9995 0.6574 1.2023 0.193 Uiso 1 1 calc R
H14B H 0.9183 0.6655 1.1268 0.193 Uiso 1 1 calc R
H14C H 0.8138 0.6949 1.1943 0.193 Uiso 1 1 calc R
O1 O 1.0869(5) 0.8157(2) 0.98168(16) 0.0887(10) Uani 1 1 d .
H100 H 0.860(4) 1.029(2) 1.0016(15) 0.024(8) Uiso 1 1 d .
H101 H 0.732(5) 0.835(3) 1.007(2) 0.060(14) Uiso 1 1 d .
S1 S 0.93207(19) 0.83231(9) 0.93929(7) 0.0768(5) Uani 1 1 d .
C8 C 0.7988(7) 0.9786(4) 1.0297(3) 0.0659(14) Uani 1 1 d .
N1 N 0.7790(5) 0.8842(3) 0.9851(2) 0.0684(12) Uani 1 1 d .
C5 C 0.9754(7) 0.9469(4) 0.8862(2) 0.0642(13) Uani 1 1 d .
C2 C 1.0474(9) 1.1194(4) 0.7991(3) 0.0787(16) Uani 1 1 d .
C9 C 0.9020(7) 0.9558(4) 1.0946(3) 0.0752(14) Uani 1 1 d .
C6 C 0.8618(6) 0.9799(4) 0.8364(2) 0.0728(14) Uani 1 1 d .
H6 H 0.7602 0.9446 0.8318 0.087 Uiso 1 1 calc R
C1 C 1.0850(9) 1.2130(4) 0.7516(3) 0.106(2) Uani 1 1 d .
H1A H 0.9938 1.2238 0.7193 0.159 Uiso 1 1 calc R
H1B H 1.1851 1.1990 0.7252 0.159 Uiso 1 1 calc R
H1C H 1.1001 1.2761 0.7800 0.159 Uiso 1 1 calc R
C7 C 0.8983(8) 1.0649(4) 0.7933(2) 0.0838(16) Uani 1 1 d .
H7 H 0.8209 1.0863 0.7594 0.101 Uiso 1 1 calc R
C4 C 1.1236(8) 0.9995(4) 0.8929(3) 0.0813(15) Uani 1 1 d .
H4 H 1.2017 0.9773 0.9263 0.098 Uiso 1 1 calc R
C3 C 1.1566(8) 1.0862(4) 0.8496(3) 0.0891(17) Uani 1 1 d .
H3 H 1.2568 1.1228 0.8552 0.107 Uiso 1 1 calc R

loop_
_atom_site_aniso_label
_atom_site_aniso_U_11
_atom_site_aniso_U_22
_atom_site_aniso_U_33
_atom_site_aniso_U_23
_atom_site_aniso_U_13
_atom_site_aniso_U_12
C10 0.098(5) 0.083(4) 0.083(4) -0.015(3) -0.016(3) 0.010(3)
C11 0.086(5) 0.090(4) 0.111(4) -0.023(3) -0.006(4) -0.004(4)
O2 0.101(3) 0.086(2) 0.082(2) 0.0120(19) -0.011(2) 0.004(2)
C13 0.124(5) 0.085(4) 0.103(4) 0.025(3) -0.030(4) 0.023(4)
C12 0.114(6) 0.108(4) 0.156(6) -0.037(5) -0.020(5) -0.003(4)
C20 0.068(4) 0.062(3) 0.086(4) -0.005(3) 0.004(3) 0.007(3)
C22 0.104(5) 0.121(4) 0.106(4) 0.008(4) -0.019(4) 0.024(4)
C21 0.104(5) 0.100(4) 0.156(6) -0.056(4) -0.008(4) 0.024(3)
C23 0.105(5) 0.112(4) 0.156(6) 0.021(4) 0.046(4) 0.006(4)
C14 0.134(6) 0.123(5) 0.128(5) 0.028(4) -0.010(5) 0.032(5)
O1 0.092(3) 0.089(2) 0.086(2) 0.0085(18) -0.012(2) 0.029(2)
S1 0.0976(11) 0.0621(6) 0.0709(7) -0.0038(7) 0.0015(8) 0.0061(8)
C8 0.082(4) 0.055(3) 0.061(3) -0.001(2) -0.001(3) -0.012(3)
N1 0.082(3) 0.059(2) 0.064(3) 0.004(2) 0.004(2) -0.008(2)
C5 0.066(4) 0.066(3) 0.061(3) -0.010(2) -0.001(3) 0.005(3)
C2 0.094(5) 0.079(3) 0.063(3) -0.010(3) 0.015(3) 0.000(4)
C9 0.089(4) 0.072(3) 0.064(3) -0.002(3) 0.002(3) 0.008(3)
C6 0.065(4) 0.089(3) 0.065(3) 0.002(3) -0.006(3) -0.012(3)
C1 0.137(6) 0.101(4) 0.081(3) 0.021(3) 0.013(4) -0.015(4)
C7 0.097(5) 0.096(4) 0.059(3) 0.008(3) -0.012(3) 0.001(4)
C4 0.078(5) 0.082(3) 0.083(3) 0.008(3) -0.012(3) 0.004(3)
C3 0.085(5) 0.095(4) 0.087(4) 0.001(3) -0.004(4) -0.019(3)

loop_
_atom_type_symbol
_atom_type_description
_atom_type_scat_dispersion_real
_atom_type_scat_dispersion_imag
_atom_type_scat_source
C C 0.0033 0.0016 'International Tables Vol C Tables 4.2.6.8 and 6.1.1.4'
H H 0.0000 0.0000 'International Tables Vol C Tables 4.2.6.8 and 6.1.1.4'
O O 0.0106 0.0060 'International Tables Vol C Tables 4.2.6.8 and 6.1.1.4'
S S 0.1246 0.1234 'International Tables Vol C Tables 4.2.6.8 and 6.1.1.4'
N N 0.0061 0.0033 'International Tables Vol C Tables 4.2.6.8 and 6.1.1.4'

loop_
_geom_angle_atom_site_label_1
_geom_angle_atom_site_label_2
_geom_angle_atom_site_label_3
_geom_angle
C9 C10 C11 127.1(5)
C12 C11 C10 121.7(6)
C9 O2 C13 116.7(5)
O2 C13 C14 104.7(5)
C23 C20 C22 109.7(5)
C23 C20 C21 109.7(5)
C22 C20 C21 108.3(4)
C23 C20 C8 111.6(4)
C22 C20 C8 108.2(4)
C21 C20 C8 109.3(4)
O1 S1 N1 113.4(2)
O1 S1 C5 104.5(3)
N1 S1 C5 97.1(2)
N1 C8 C9 112.0(4)
N1 C8 C20 110.5(4)
C9 C8 C20 115.2(4)
C8 N1 S1 123.0(4)
C4 C5 C6 119.7(4)
C4 C5 S1 120.4(4)
C6 C5 S1 119.8(4)
C3 C2 C7 117.6(5)
C3 C2 C1 121.7(6)
C7 C2 C1 120.7(6)
C10 C9 O2 124.0(5)
C10 C9 C8 125.6(5)
O2 C9 C8 110.4(5)
C7 C6 C5 119.8(5)
C6 C7 C2 121.5(5)
C5 C4 C3 119.4(5)
C2 C3 C4 122.0(5)

loop_
_geom_bond_atom_site_label_1
_geom_bond_atom_site_label_2
_geom_bond_distance
C10 C9 1.352(7)
C10 C11 1.408(7)
C11 C12 1.318(7)
O2 C9 1.350(5)
O2 C13 1.429(6)
C13 C14 1.489(7)
C20 C23 1.500(7)
C20 C22 1.511(7)
C20 C21 1.510(6)
C20 C8 1.548(7)
O1 S1 1.489(4)
S1 N1 1.633(4)
S1 C5 1.781(5)
C8 N1 1.457(5)
C8 C9 1.504(7)
C5 C4 1.363(6)
C5 C6 1.371(6)
C2 C3 1.357(7)
C2 C7 1.380(7)
C2 C1 1.504(7)
C6 C7 1.368(6)
C4 C3 1.381(7)
